data_7210398
loop_
_publ_author_name
'Kumar, S. Sudalai'
'Nangia, Ashwini'

_publ_section_title
;
 A new conformational polymorph of N-acetyl-l-cysteine. The role of
 S--H&#x22EF;O and C--H&#x22EF;O interactions
;
_journal_issue 33
_journal_name_full CrystEngComm
_journal_page_first 6498
_journal_paper_doi 10.1039/c3ce40879e
_journal_volume 15
_journal_year 2013
_chemical_absolute_configuration rm
_chemical_formula_moiety 'C5 H9 N O3 S'
_chemical_formula_sum 'C5 H9 N O3 S'
_chemical_formula_weight 163.19
_chemical_melting_point 379
_chemical_name_common NAC
_chemical_name_systematic N-acetyl-L-cysteine
_space_group_IT_number 1
_symmetry_cell_setting triclinic
_symmetry_space_group_name_Hall 'P 1'
_symmetry_space_group_name_H-M 'P 1'
_atom_sites_solution_hydrogens geom
_atom_sites_solution_primary direct
_atom_sites_solution_secondary difmap
_audit_creation_method SHELXL-97
_cell_angle_alpha 96.484(12)
_cell_angle_beta 103.696(13)
_cell_angle_gamma 101.969(11)
_cell_formula_units_Z 1
_cell_length_a 5.1041(7)
_cell_length_b 5.9092(8)
_cell_length_c 6.5261(10)
_cell_measurement_reflns_used 768
_cell_measurement_temperature 298(2)
_cell_measurement_theta_max 28.8070
_cell_measurement_theta_min 4.4030
_cell_volume 184.34(5)
_computing_structure_refinement 'SHELXL-97 (Sheldrick, 1997)'
_computing_structure_solution 'SHELXS-97 (Sheldrick, 1990)'
_diffrn_ambient_temperature 298(2)
_diffrn_measured_fraction_theta_full 0.984
_diffrn_measured_fraction_theta_max 0.984
_diffrn_measurement_device_type 'Xcalibur, Eos, Gemini'
_diffrn_radiation_monochromator graphite
_diffrn_radiation_source 'fine-focus sealed tube'
_diffrn_radiation_type MoK\a
_diffrn_radiation_wavelength 0.71073
_diffrn_reflns_av_R_equivalents 0.0633
_diffrn_reflns_av_sigmaI/netI 0.0415
_diffrn_reflns_limit_h_max 5
_diffrn_reflns_limit_h_min -6
_diffrn_reflns_limit_k_max 7
_diffrn_reflns_limit_k_min -7
_diffrn_reflns_limit_l_max 8
_diffrn_reflns_limit_l_min -5
_diffrn_reflns_number 1129
_diffrn_reflns_theta_full 26.37
_diffrn_reflns_theta_max 26.37
_diffrn_reflns_theta_min 3.26
_exptl_absorpt_coefficient_mu 0.386
_exptl_absorpt_correction_T_max 1.00000
_exptl_absorpt_correction_T_min 0.24651
_exptl_absorpt_correction_type multi-scan
_exptl_absorpt_process_details Multi-scan
_exptl_crystal_colour colorless
_exptl_crystal_density_diffrn 1.470
_exptl_crystal_density_method 'not measured'
_exptl_crystal_description Block
_exptl_crystal_F_000 86
_exptl_crystal_size_max 0.18
_exptl_crystal_size_mid 0.16
_exptl_crystal_size_min 0.14
_refine_diff_density_max 0.575
_refine_diff_density_min -0.533
_refine_diff_density_rms 0.094
_refine_ls_abs_structure_details 'Flack H D (1983), Acta Cryst. A39, 876-881'
_refine_ls_abs_structure_Flack 0.02(14)
_refine_ls_extinction_method none
_refine_ls_goodness_of_fit_ref 1.105
_refine_ls_hydrogen_treatment mixed
_refine_ls_matrix_type full
_refine_ls_number_parameters 97
_refine_ls_number_reflns 937
_refine_ls_number_restraints 3
_refine_ls_restrained_S_all 1.104
_refine_ls_R_factor_all 0.0532
_refine_ls_R_factor_gt 0.0522
_refine_ls_shift/su_max 0.001
_refine_ls_shift/su_mean 0.000
_refine_ls_structure_factor_coef Fsqd
_refine_ls_weighting_details 'calc w=1/[\s^2^(Fo^2^)+(0.1155P)^2^+0.0000P] where P=(Fo^2^+2Fc^2^)/3'
_refine_ls_weighting_scheme calc
_refine_ls_wR_factor_gt 0.1418
_refine_ls_wR_factor_ref 0.1426
_reflns_number_gt 887
_reflns_number_total 937
_reflns_threshold_expression >2sigma(I)
_cod_data_source_file c3ce40879e.txt
_cod_data_source_block NAC_I
_cod_depositor_comments
;
The following automatic conversions were performed:

'_chemical_melting_point' value '379 K' was changed to '379' - the
value should be numeric and without a unit
designator.

'_symmetry_cell_setting' value 'Triclinic' changed to
'triclinic' according to
/home/saulius/struct/CIF-dictionaries/cif_core.dic dictionary named
'cif_core.dic' version 2.4.2 from
2011-04-26.

'_exptl_absorpt_correction_type' value 'Multi-scan'
changed to 'multi-scan' according to
/home/saulius/struct/CIF-dictionaries/cif_core.dic dictionary named
'cif_core.dic' version 2.4.2 from 2011-04-26.

Automatic conversion script
Id: cif_fix_values 1891 2012-01-12 08:04:46Z andrius 
;
_cod_original_cell_volume 184.34(4)
_cod_database_code 7210398

loop_
_symmetry_equiv_pos_as_xyz
'x, y, z'

loop_
_atom_site_label
_atom_site_type_symbol
_atom_site_fract_x
_atom_site_fract_y
_atom_site_fract_z
_atom_site_U_iso_or_equiv
_atom_site_adp_type
_atom_site_occupancy
_atom_site_symmetry_multiplicity
_atom_site_calc_flag
_atom_site_refinement_flags
S1 S 0.61981(9) 0.41269(9) 0.49025(9) 0.0364(4) Uani 1 1 d .
O1 O 0.6978(8) 0.9253(6) 0.1883(5) 0.0411(9) Uani 1 1 d .
H1 H 0.6065 0.9190 0.0652 0.062 Uiso 1 1 calc R
O3 O 1.4068(8) 0.9151(7) 0.8019(6) 0.0407(9) Uani 1 1 d .
N1 N 1.0118(8) 0.9416(6) 0.5769(6) 0.0279(8) Uani 1 1 d .
H6 H 0.8741 1.0067 0.5535 0.033 Uiso 1 1 calc R
C3 C 0.9673(9) 0.5150(7) 0.4627(7) 0.0285(9) Uani 1 1 d .
H3 H 1.0999 0.5108 0.5951 0.034 Uiso 1 1 calc R
H4 H 0.9945 0.4071 0.3505 0.034 Uiso 1 1 calc R
C1 C 0.8446(10) 0.7689(7) 0.1919(8) 0.0299(10) Uani 1 1 d .
C4 C 1.2060(11) 1.0060(9) 0.7650(8) 0.0294(10) Uani 1 1 d .
O2 O 0.8450(12) 0.6379(7) 0.0362(7) 0.0538(12) Uani 1 1 d .
C2 C 1.0306(9) 0.7619(7) 0.4103(7) 0.0256(9) Uani 1 1 d .
H2 H 1.2229 0.7978 0.4000 0.031 Uiso 1 1 calc R
C5 C 1.1729(13) 1.1973(9) 0.9218(9) 0.0396(11) Uani 1 1 d .
H9 H 1.3025 1.3414 0.9241 0.059 Uiso 1 1 calc R
H7 H 1.2081 1.1555 1.0620 0.059 Uiso 1 1 calc R
H8 H 0.9868 1.2173 0.8797 0.059 Uiso 1 1 calc R
H5 H 0.709(16) 0.517(11) 0.665(12) 0.05(2) Uiso 1 1 d .

loop_
_atom_site_aniso_label
_atom_site_aniso_U_11
_atom_site_aniso_U_22
_atom_site_aniso_U_33
_atom_site_aniso_U_23
_atom_site_aniso_U_13
_atom_site_aniso_U_12
S1 0.0328(6) 0.0412(6) 0.0327(6) 0.0016(4) 0.0081(4) 0.0069(4)
O1 0.047(2) 0.054(2) 0.0237(18) 0.0014(15) -0.0064(16) 0.0350(19)
O3 0.037(2) 0.058(2) 0.0250(17) 0.0044(15) -0.0074(15) 0.0266(18)
N1 0.0286(18) 0.0350(18) 0.0208(18) 0.0023(14) -0.0019(15) 0.0203(16)
C3 0.029(2) 0.031(2) 0.031(2) 0.0069(16) 0.0081(18) 0.0184(17)
C1 0.033(3) 0.030(2) 0.026(2) 0.0034(18) 0.003(2) 0.0117(19)
C4 0.034(2) 0.033(2) 0.021(2) 0.0093(16) -0.0010(18) 0.0125(19)
O2 0.080(3) 0.058(2) 0.0254(18) -0.0025(17) 0.0031(19) 0.041(2)
C2 0.0220(19) 0.0309(19) 0.025(2) 0.0039(15) 0.0028(16) 0.0134(17)
C5 0.047(3) 0.039(2) 0.028(2) 0.0006(19) 0.003(2) 0.011(2)

loop_
_atom_type_symbol
_atom_type_description
_atom_type_scat_dispersion_real
_atom_type_scat_dispersion_imag
_atom_type_scat_source
C C 0.0033 0.0016 'International Tables Vol C Tables 4.2.6.8 and 6.1.1.4'
H H 0.0000 0.0000 'International Tables Vol C Tables 4.2.6.8 and 6.1.1.4'
N N 0.0061 0.0033 'International Tables Vol C Tables 4.2.6.8 and 6.1.1.4'
O O 0.0106 0.0060 'International Tables Vol C Tables 4.2.6.8 and 6.1.1.4'
S S 0.1246 0.1234 'International Tables Vol C Tables 4.2.6.8 and 6.1.1.4'

loop_
_geom_angle_atom_site_label_1
_geom_angle_atom_site_label_2
_geom_angle_atom_site_label_3
_geom_angle
C3 S1 H5 85(4)
C1 O1 H1 109.5
C4 N1 C2 121.0(4)
C4 N1 H6 119.5
C2 N1 H6 119.5
C2 C3 S1 114.7(3)
C2 C3 H3 108.6
S1 C3 H3 108.6
C2 C3 H4 108.6
S1 C3 H4 108.6
H3 C3 H4 107.6
O2 C1 O1 124.5(5)
O2 C1 C2 119.8(5)
O1 C1 C2 115.7(4)
O3 C4 N1 120.6(5)
O3 C4 C5 122.5(5)
N1 C4 C5 116.8(5)
N1 C2 C3 113.1(4)
N1 C2 C1 111.7(4)
C3 C2 C1 110.0(3)
N1 C2 H2 107.3
C3 C2 H2 107.3
C1 C2 H2 107.3
C4 C5 H9 109.5
C4 C5 H7 109.5
H9 C5 H7 109.5
C4 C5 H8 109.5
H9 C5 H8 109.5
H7 C5 H8 109.5

loop_
_geom_bond_atom_site_label_1
_geom_bond_atom_site_label_2
_geom_bond_distance
S1 C3 1.810(5)
S1 H5 1.17(7)
O1 C1 1.303(6)
O1 H1 0.8200
O3 C4 1.240(7)
N1 C4 1.341(7)
N1 C2 1.466(5)
N1 H6 0.8600
C3 C2 1.523(6)
C3 H3 0.9700
C3 H4 0.9700
C1 O2 1.207(7)
C1 C2 1.524(6)
C4 C5 1.501(8)
C2 H2 0.9800
C5 H9 0.9600
C5 H7 0.9600
C5 H8 0.9600
